data_4300272
loop_
_publ_author_name
'Du, Shaowu'
'Jeffery, John C.'
'Kautz, Jason A.'
'Lu, Xiu Lian'
'McGrath, Thomas D.'
'Miller, Thomas A.'
'Riis-Johannessen, T.'
'Stone, F. Gordon A.'

_publ_section_title
;
 Reactions of the Dianion [1,1,1-(CO)3-2-Ph-closo-1,2-MnCB9H9]2- with
 Transition-Metal Cations: Facile Insertion and Then Extrusion of Cluster
 Vertexes
;
_journal_coden_ASTM INOCAJ
_journal_issue 8
_journal_name_full 'Inorganic Chemistry'
_journal_page_first 2815
_journal_page_last 2825
_journal_paper_doi 10.1021/ic048345w
_journal_volume 44
_journal_year 2005
_chemical_formula_moiety 'C36 H37 B8 Mn O3 P2 Pt,  2(C H2 Cl2)'
_chemical_formula_sum 'C38 H41 B8 Cl4 Mn O3 P2 Pt'
_chemical_formula_weight 1085.96
_space_group_IT_number 2
_symmetry_cell_setting triclinic
_symmetry_space_group_name_Hall '-P 1'
_symmetry_space_group_name_H-M 'P -1'
_cell_angle_alpha 86.511(6)
_cell_angle_beta 77.386(9)
_cell_angle_gamma 88.671(8)
_cell_formula_units_Z 2
_cell_length_a 10.0647(11)
_cell_length_b 11.0280(7)
_cell_length_c 20.0776(18)
_cell_measurement_temperature 173(2)
_cell_volume 2170.6(3)
_diffrn_ambient_temperature 173(2)
_exptl_crystal_density_diffrn 1.662
_cod_duplicate_entry 4300795
_cod_database_code 4300272

loop_
_symmetry_equiv_pos_as_xyz
'x, y, z'
'-x, -y, -z'

loop_
_atom_site_label
_atom_site_type_symbol
_atom_site_fract_x
_atom_site_fract_y
_atom_site_fract_z
_atom_site_U_iso_or_equiv
_atom_site_adp_type
_atom_site_occupancy
_atom_site_symmetry_multiplicity
_atom_site_calc_flag
_atom_site_refinement_flags
_atom_site_disorder_assembly
_atom_site_disorder_group
Mn Mn -1.96312(9) 1.15024(8) 0.31704(4) 0.02105(19) Uani 1 1 d . . .
C1 C -2.1230(6) 1.3733(5) 0.2067(3) 0.0197(11) Uani 1 1 d . . .
B2 B -2.0091(6) 1.4721(5) 0.2155(3) 0.0183(12) Uani 1 1 d . . .
H2 H -1.946(6) 1.514(5) 0.161(3) 0.022 Uiso 1 1 d . . .
B3 B -2.0345(6) 1.2929(6) 0.2498(3) 0.0173(12) Uani 1 1 d . . .
H3 H -2.005(6) 1.205(5) 0.232(3) 0.021 Uiso 1 1 d . . .
B4 B -2.2118(6) 1.3297(6) 0.2817(3) 0.0212(13) Uani 1 1 d . . .
H4 H -2.295(7) 1.264(6) 0.288(3) 0.025 Uiso 1 1 d . . .
B5 B -2.1899(7) 1.4867(6) 0.2528(4) 0.0223(13) Uani 1 1 d . . .
H5 H -2.258(7) 1.541(6) 0.237(3) 0.027 Uiso 1 1 d . . .
B7 B -2.0967(6) 1.3084(6) 0.3378(3) 0.0176(12) Uani 1 1 d . . .
H7 H -2.111(6) 1.220(5) 0.368(3) 0.021 Uiso 1 1 d . . .
B8 B -2.2058(6) 1.4417(6) 0.3417(3) 0.0217(13) Uani 1 1 d . . .
H8 H -2.300(7) 1.462(6) 0.373(3) 0.026 Uiso 1 1 d . . .
B9 B -2.0682(6) 1.5409(6) 0.2968(3) 0.0200(13) Uani 1 1 d . . .
H9 H -2.066(6) 1.641(6) 0.296(3) 0.024 Uiso 1 1 d . . .
B10 B -2.0546(6) 1.4436(6) 0.3697(3) 0.0202(13) Uani 1 1 d . . .
H10 H -2.044(6) 1.457(6) 0.416(3) 0.024 Uiso 1 1 d . . .
C11 C -2.1532(6) 1.3441(6) 0.1401(3) 0.0255(13) Uani 1 1 d . . .
C12 C -2.1685(7) 1.2259(6) 0.1251(4) 0.0351(15) Uani 1 1 d . . .
H12A H -2.1649 1.1616 0.1584 0.042 Uiso 1 1 calc R . .
C13 C -2.1896(8) 1.2000(8) 0.0603(4) 0.048(2) Uani 1 1 d . . .
H13A H -2.1981 1.1181 0.0498 0.057 Uiso 1 1 calc R . .
C14 C -2.1979(8) 1.2914(9) 0.0130(4) 0.053(2) Uani 1 1 d . . .
H14A H -2.2121 1.2736 -0.0307 0.063 Uiso 1 1 calc R . .
C15 C -2.1858(9) 1.4100(9) 0.0283(4) 0.053(2) Uani 1 1 d . . .
H15A H -2.1931 1.4739 -0.0047 0.064 Uiso 1 1 calc R . .
C16 C -2.1631(8) 1.4375(7) 0.0912(3) 0.0376(16) Uani 1 1 d . . .
H16A H -2.1543 1.5197 0.1010 0.045 Uiso 1 1 calc R . .
C2 C -1.8003(7) 1.0937(6) 0.2744(3) 0.0297(14) Uani 1 1 d . . .
O2 O -1.6980(5) 1.0501(5) 0.2514(3) 0.0470(13) Uani 1 1 d . . .
C3 C -2.0371(7) 1.0041(6) 0.3155(3) 0.0290(14) Uani 1 1 d . . .
O3 O -2.0779(6) 0.9096(4) 0.3144(3) 0.0461(13) Uani 1 1 d . . .
C4 C -1.9238(6) 1.1055(5) 0.3985(3) 0.0253(13) Uani 1 1 d . . .
O4 O -1.9039(5) 1.0708(4) 0.4501(2) 0.0391(11) Uani 1 1 d . . .
Pt Pt -1.886820(19) 1.394871(18) 0.291149(10) 0.01449(8) Uani 1 1 d . . .
P1 P -1.69577(14) 1.39115(13) 0.20272(7) 0.0166(3) Uani 1 1 d . . .
C21 C -1.5482(5) 1.3598(5) 0.2404(3) 0.0212(12) Uani 1 1 d . . .
H21A H -1.5455 1.2729 0.2557 0.025 Uiso 1 1 calc R . .
H21B H -1.4631 1.3789 0.2063 0.025 Uiso 1 1 calc R . .
C22 C -1.5616(5) 1.4401(5) 0.3018(3) 0.0208(12) Uani 1 1 d . . .
H22A H -1.5437 1.5256 0.2849 0.025 Uiso 1 1 calc R . .
H22B H -1.4923 1.4145 0.3282 0.025 Uiso 1 1 calc R . .
C31 C -1.6489(6) 1.5376(5) 0.1568(3) 0.0199(11) Uani 1 1 d . . .
C32 C -1.7056(6) 1.6438(5) 0.1843(3) 0.0253(13) Uani 1 1 d . . .
H32A H -1.7771 1.6404 0.2241 0.030 Uiso 1 1 calc R . .
C33 C -1.6578(7) 1.7558(6) 0.1538(3) 0.0301(14) Uani 1 1 d . . .
H33A H -1.6962 1.8290 0.1727 0.036 Uiso 1 1 calc R . .
C34 C -1.5542(7) 1.7597(6) 0.0961(4) 0.0345(15) Uani 1 1 d . . .
H34A H -1.5209 1.8361 0.0756 0.041 Uiso 1 1 calc R . .
C35 C -1.4985(7) 1.6548(6) 0.0676(3) 0.0341(15) Uani 1 1 d . . .
H35A H -1.4283 1.6587 0.0273 0.041 Uiso 1 1 calc R . .
C36 C -1.5455(6) 1.5431(6) 0.0981(3) 0.0273(13) Uani 1 1 d . . .
H36A H -1.5070 1.4703 0.0789 0.033 Uiso 1 1 calc R . .
C41 C -1.6837(6) 1.2827(5) 0.1372(3) 0.0208(12) Uani 1 1 d . . .
C42 C -1.7913(6) 1.2735(6) 0.1044(3) 0.0261(13) Uani 1 1 d . . .
H42A H -1.8645 1.3304 0.1125 0.031 Uiso 1 1 calc R . .
C43 C -1.7929(7) 1.1828(7) 0.0603(3) 0.0363(16) Uani 1 1 d . . .
H43A H -1.8677 1.1763 0.0389 0.044 Uiso 1 1 calc R . .
C44 C -1.6853(8) 1.1015(6) 0.0473(4) 0.0407(18) Uani 1 1 d . . .
H44A H -1.6874 1.0376 0.0179 0.049 Uiso 1 1 calc R . .
C45 C -1.5757(7) 1.1123(6) 0.0764(4) 0.0366(16) Uani 1 1 d . . .
H45A H -1.5007 1.0576 0.0657 0.044 Uiso 1 1 calc R . .
C46 C -1.5732(6) 1.2030(5) 0.1216(3) 0.0276(13) Uani 1 1 d . . .
H46A H -1.4967 1.2104 0.1416 0.033 Uiso 1 1 calc R . .
P2 P -1.73246(14) 1.42973(13) 0.35854(7) 0.0171(3) Uani 1 1 d . . .
C51 C -1.7124(6) 1.3153(5) 0.4254(3) 0.0200(11) Uani 1 1 d . . .
C52 C -1.6206(6) 1.2195(5) 0.4118(3) 0.0247(12) Uani 1 1 d . . .
H52A H -1.5671 1.2129 0.3669 0.030 Uiso 1 1 calc R . .
C53 C -1.6061(7) 1.1332(6) 0.4629(3) 0.0325(14) Uani 1 1 d . . .
H53A H -1.5447 1.0668 0.4529 0.039 Uiso 1 1 calc R . .
C54 C -1.6818(7) 1.1445(6) 0.5287(3) 0.0335(15) Uani 1 1 d . . .
H54A H -1.6714 1.0867 0.5643 0.040 Uiso 1 1 calc R . .
C55 C -1.7716(7) 1.2395(6) 0.5423(3) 0.0326(14) Uani 1 1 d . . .
H55A H -1.8227 1.2475 0.5875 0.039 Uiso 1 1 calc R . .
C56 C -1.7890(7) 1.3241(6) 0.4908(3) 0.0295(14) Uani 1 1 d . . .
H56A H -1.8537 1.3882 0.5007 0.035 Uiso 1 1 calc R . .
C61 C -1.7411(6) 1.5709(5) 0.4023(3) 0.0204(11) Uani 1 1 d . . .
C62 C -1.6499(7) 1.5885(6) 0.4437(3) 0.0315(14) Uani 1 1 d . . .
H62A H -1.5860 1.5264 0.4499 0.038 Uiso 1 1 calc R . .
C63 C -1.6520(8) 1.6964(6) 0.4759(4) 0.0389(17) Uani 1 1 d . . .
H63A H -1.5903 1.7077 0.5046 0.047 Uiso 1 1 calc R . .
C64 C -1.7430(8) 1.7867(6) 0.4663(4) 0.0388(17) Uani 1 1 d . . .
H64A H -1.7437 1.8609 0.4881 0.047 Uiso 1 1 calc R . .
C65 C -1.8332(8) 1.7699(6) 0.4254(4) 0.0434(18) Uani 1 1 d . . .
H65A H -1.8965 1.8325 0.4190 0.052 Uiso 1 1 calc R . .
C66 C -1.8323(7) 1.6620(6) 0.3933(4) 0.0318(14) Uani 1 1 d . . .
H66A H -1.8948 1.6509 0.3650 0.038 Uiso 1 1 calc R . .
C100 C -1.4839(10) 0.8769(8) 0.2938(7) 0.073(3) Uani 1 1 d . . .
H10A H -1.5653 0.8814 0.3316 0.087 Uiso 1 1 calc R . .
H10B H -1.5156 0.8693 0.2509 0.087 Uiso 1 1 calc R . .
Cl1 Cl -1.3902(2) 0.75165(18) 0.30816(12) 0.0562(5) Uani 1 1 d . . .
Cl2 Cl -1.3893(2) 1.01397(19) 0.28734(15) 0.0651(6) Uani 1 1 d . . .
C200 C -1.0797(10) 1.8039(8) 0.1601(5) 0.060(2) Uani 1 1 d . . .
H20A H -1.0245 1.7289 0.1504 0.072 Uiso 1 1 calc R . .
H20B H -1.1158 1.8034 0.2101 0.072 Uiso 1 1 calc R . .
Cl3 Cl -0.9746(2) 1.9296(2) 0.13452(13) 0.0616(6) Uani 1 1 d . . .
Cl4 Cl -1.2158(4) 1.8022(3) 0.11925(15) 0.0916(10) Uani 1 1 d . . .

loop_
_atom_site_aniso_label
_atom_site_aniso_U_11
_atom_site_aniso_U_22
_atom_site_aniso_U_33
_atom_site_aniso_U_23
_atom_site_aniso_U_13
_atom_site_aniso_U_12
Mn 0.0228(4) 0.0206(4) 0.0203(4) -0.0005(3) -0.0058(4) -0.0005(3)
C1 0.019(3) 0.025(3) 0.018(3) -0.002(2) -0.008(2) 0.003(2)
B2 0.020(3) 0.018(3) 0.020(3) -0.003(2) -0.011(3) 0.004(2)
B3 0.017(3) 0.020(3) 0.016(3) -0.003(2) -0.004(2) -0.003(2)
B4 0.017(3) 0.027(3) 0.020(3) -0.004(3) -0.004(3) 0.002(3)
B5 0.019(3) 0.026(3) 0.023(3) -0.004(3) -0.007(3) 0.005(3)
B7 0.012(3) 0.024(3) 0.016(3) -0.001(2) -0.001(2) 0.003(2)
B8 0.014(3) 0.030(3) 0.021(3) -0.005(3) -0.004(3) 0.003(3)
B9 0.015(3) 0.022(3) 0.024(3) -0.006(3) -0.005(3) 0.004(2)
B10 0.013(3) 0.027(3) 0.021(3) -0.006(3) -0.003(2) 0.002(2)
C11 0.019(3) 0.043(4) 0.016(3) -0.009(3) -0.008(2) 0.005(2)
C12 0.032(4) 0.038(4) 0.041(4) -0.011(3) -0.017(3) 0.000(3)
C13 0.041(4) 0.065(5) 0.044(5) -0.028(4) -0.019(4) -0.002(4)
C14 0.044(4) 0.092(7) 0.030(4) -0.025(4) -0.019(3) 0.011(4)
C15 0.060(5) 0.081(6) 0.026(4) -0.003(4) -0.024(4) 0.009(4)
C16 0.047(4) 0.043(4) 0.027(4) 0.000(3) -0.019(3) 0.006(3)
C2 0.029(3) 0.029(3) 0.030(3) 0.006(3) -0.006(3) -0.004(3)
O2 0.038(3) 0.049(3) 0.045(3) 0.011(2) 0.005(2) 0.018(2)
C3 0.031(3) 0.032(4) 0.027(3) -0.001(3) -0.012(3) -0.004(3)
O3 0.071(4) 0.029(3) 0.043(3) 0.002(2) -0.021(3) -0.016(2)
C4 0.029(3) 0.022(3) 0.027(3) 0.000(2) -0.011(3) -0.001(2)
O4 0.052(3) 0.038(3) 0.033(3) 0.008(2) -0.022(2) -0.008(2)
Pt 0.01304(12) 0.01915(12) 0.01183(12) -0.00297(7) -0.00350(8) 0.00134(7)
P1 0.0161(7) 0.0212(7) 0.0126(7) -0.0033(5) -0.0030(5) 0.0015(5)
C21 0.015(3) 0.028(3) 0.020(3) -0.006(2) -0.002(2) 0.005(2)
C22 0.015(3) 0.031(3) 0.018(3) -0.002(2) -0.005(2) -0.004(2)
C31 0.020(3) 0.025(3) 0.016(3) 0.001(2) -0.007(2) -0.002(2)
C32 0.029(3) 0.027(3) 0.020(3) -0.002(2) -0.004(2) -0.002(2)
C33 0.035(3) 0.023(3) 0.034(4) -0.003(3) -0.012(3) 0.000(3)
C34 0.040(4) 0.025(3) 0.037(4) 0.009(3) -0.008(3) -0.012(3)
C35 0.037(4) 0.039(4) 0.022(3) 0.001(3) 0.001(3) -0.005(3)
C36 0.029(3) 0.026(3) 0.024(3) -0.001(2) 0.000(3) 0.000(2)
C41 0.026(3) 0.023(3) 0.012(3) -0.001(2) 0.000(2) -0.005(2)
C42 0.026(3) 0.036(3) 0.015(3) -0.008(2) -0.001(2) -0.003(3)
C43 0.030(3) 0.052(4) 0.025(3) -0.013(3) 0.002(3) -0.012(3)
C44 0.052(4) 0.037(4) 0.027(4) -0.020(3) 0.012(3) -0.015(3)
C45 0.044(4) 0.029(3) 0.033(4) -0.014(3) 0.004(3) 0.003(3)
C46 0.029(3) 0.028(3) 0.024(3) -0.003(2) -0.002(3) 0.004(3)
P2 0.0164(7) 0.0217(7) 0.0142(7) -0.0035(5) -0.0051(5) 0.0005(5)
C51 0.021(3) 0.025(3) 0.015(3) 0.000(2) -0.006(2) -0.002(2)
C52 0.027(3) 0.029(3) 0.020(3) -0.001(2) -0.008(2) 0.004(2)
C53 0.032(3) 0.035(4) 0.031(4) 0.001(3) -0.010(3) 0.006(3)
C54 0.045(4) 0.034(3) 0.024(3) 0.010(3) -0.014(3) -0.003(3)
C55 0.040(4) 0.037(4) 0.021(3) -0.003(3) -0.005(3) -0.002(3)
C56 0.031(3) 0.029(3) 0.028(3) -0.003(3) -0.006(3) 0.004(3)
C61 0.025(3) 0.020(3) 0.015(3) -0.003(2) -0.002(2) -0.003(2)
C62 0.037(4) 0.031(3) 0.031(3) -0.004(3) -0.017(3) -0.005(3)
C63 0.051(4) 0.041(4) 0.032(4) -0.005(3) -0.022(3) -0.016(3)
C64 0.052(4) 0.033(4) 0.031(4) -0.014(3) -0.002(3) -0.014(3)
C65 0.046(4) 0.030(4) 0.059(5) -0.019(3) -0.018(4) 0.006(3)
C66 0.029(3) 0.033(3) 0.037(4) -0.011(3) -0.013(3) 0.003(3)
C100 0.059(6) 0.051(5) 0.119(10) -0.007(6) -0.044(6) 0.002(4)
Cl1 0.0577(12) 0.0412(10) 0.0685(15) -0.0013(9) -0.0117(11) 0.0033(9)
Cl2 0.0560(13) 0.0382(11) 0.104(2) -0.0067(11) -0.0226(13) 0.0012(9)
C200 0.074(6) 0.055(5) 0.055(5) 0.010(4) -0.024(5) -0.016(5)
Cl3 0.0618(14) 0.0490(12) 0.0684(15) 0.0019(10) -0.0034(11) -0.0026(10)
Cl4 0.115(2) 0.116(2) 0.0586(16) 0.0083(15) -0.0513(17) -0.0298(19)

loop_
_geom_bond_atom_site_label_1
_geom_bond_atom_site_label_2
_geom_bond_distance
_geom_bond_site_symmetry_2
_geom_bond_publ_flag
Mn C2 1.792(7) . ?
Mn C3 1.796(6) . ?
Mn H7 1.80(6) . ?
Mn C4 1.803(6) . ?
Mn H3 1.90(6) . ?
Mn B7 2.181(6) . ?
Mn B3 2.220(6) . ?
Mn Pt 2.8088(9) . ?
C1 C11 1.489(8) . ?
C1 B3 1.592(8) . ?
C1 B4 1.626(8) . ?
C1 B5 1.644(8) . ?
C1 B2 1.644(8) . ?
B2 B9 1.816(9) . ?
B2 B5 1.818(9) . ?
B2 B3 2.057(9) . ?
B2 Pt 2.271(6) . ?
B3 H3 1.06(6) . ?
B3 B7 1.758(8) . ?
B3 B4 1.805(9) . ?
B3 Pt 2.212(6) . ?
B4 B7 1.786(9) . ?
B4 B8 1.788(9) . ?
B4 B5 1.796(10) . ?
B5 B9 1.791(9) . ?
B5 B8 1.797(10) . ?
B7 H7 1.12(6) . ?
B7 B10 1.754(9) . ?
B7 B8 1.810(9) . ?
B7 Pt 2.317(6) . ?
B8 B10 1.734(9) . ?
B8 B9 1.826(9) . ?
B9 B10 1.790(9) . ?
B9 Pt 2.395(6) . ?
B10 Pt 2.127(6) . ?
C11 C12 1.375(9) . ?
C11 C16 1.397(9) . ?
C12 C13 1.410(10) . ?
C13 C14 1.357(12) . ?
C14 C15 1.376(12) . ?
C15 C16 1.382(10) . ?
C2 O2 1.140(8) . ?
C3 O3 1.132(8) . ?
C4 O4 1.140(8) . ?
Pt P1 2.3163(14) . ?
Pt P2 2.3241(14) . ?
P1 C41 1.814(6) . ?
P1 C21 1.826(6) . ?
P1 C31 1.830(6) . ?
C21 C22 1.541(8) . ?
C22 P2 1.846(6) . ?
C31 C32 1.383(8) . ?
C31 C36 1.390(8) . ?
C32 C33 1.392(9) . ?
C33 C34 1.379(10) . ?
C34 C35 1.375(10) . ?
C35 C36 1.387(9) . ?
C41 C42 1.394(8) . ?
C41 C46 1.395(8) . ?
C42 C43 1.377(9) . ?
C43 C44 1.380(11) . ?
C44 C45 1.366(11) . ?
C45 C46 1.396(9) . ?
P2 C61 1.825(6) . ?
P2 C51 1.826(6) . ?
C51 C56 1.379(8) . ?
C51 C52 1.387(8) . ?
C52 C53 1.386(9) . ?
C53 C54 1.385(9) . ?
C54 C55 1.367(10) . ?
C55 C56 1.386(9) . ?
C61 C66 1.376(9) . ?
C61 C62 1.389(8) . ?
C62 C63 1.385(9) . ?
C63 C64 1.371(11) . ?
C64 C65 1.373(10) . ?
C65 C66 1.385(9) . ?
C100 Cl1 1.700(9) . ?
C100 Cl2 1.788(9) . ?
C200 Cl4 1.744(9) . ?
C200 Cl3 1.746(9) . ?
